data_7246599
loop_
_publ_author_name
'Jana, Narayan Ch.'
'Jagodi\<c, Marko'
'Brand\~ao, Paula'
'Patra, Moumita'
'Herchel, Radovan'
'Jagli\<ci\'c, Zvonko'
'Panja, Anangamohan'

_publ_section_title
;
 Magneto-structural studies on a number of doubly end-on cyanate and azide
 bridged dinuclear nickel(ii) complexes with {N3O} donor Schiff base
 ligands
;
_journal_issue 17
_journal_name_full 'RSC Advances'
_journal_page_first 11311
_journal_page_last 11323
_journal_paper_doi 10.1039/D3RA00737E
_journal_volume 13
_journal_year 2023
_chemical_formula_sum 'C36 H56 N8 Ni2 O6'
_chemical_formula_weight 814.30
_space_group_crystal_system monoclinic
_space_group_IT_number 14
_space_group_name_Hall '-P 2ybc'
_space_group_name_H-M_alt 'P 1 21/c 1'
_atom_sites_solution_hydrogens mixed
_audit_creation_method SHELXL-2018/3
_audit_update_record
;
2023-01-26 deposited with the CCDC.	2023-03-24 downloaded from the CCDC.
;
_cell_angle_alpha 90
_cell_angle_beta 95.432(2)
_cell_angle_gamma 90
_cell_formula_units_Z 2
_cell_length_a 11.0841(5)
_cell_length_b 14.7030(7)
_cell_length_c 11.4961(5)
_cell_measurement_reflns_used 498
_cell_measurement_temperature 150(2)
_cell_measurement_theta_max 25.12
_cell_measurement_theta_min 2.94
_cell_volume 1865.10(15)
_computing_cell_refinement 'Bruker Smart'
_computing_data_collection 'Bruker Smart'
_computing_data_reduction 'Bruker Saint'
_computing_molecular_graphics 'Mercury (Macrae et al 2008)'
_computing_publication_material 'SHELXL-2016/4 (Sheldrick, 2016)'
_computing_structure_refinement 'SHELXL-2018/3 (Sheldrick, 2018)'
_computing_structure_solution 'SHELXT 2014/5 (Sheldrick, 2014)'
_diffrn_ambient_temperature 150(2)
_diffrn_measured_fraction_theta_full 1.000
_diffrn_measured_fraction_theta_max 1.000
_diffrn_measurement_device_type CCD
_diffrn_measurement_method 'omega and phi scans'
_diffrn_radiation_type MoK\a
_diffrn_radiation_wavelength 0.71073
_diffrn_reflns_av_R_equivalents 0.0722
_diffrn_reflns_av_unetI/netI 0.0669
_diffrn_reflns_Laue_measured_fraction_full 1.000
_diffrn_reflns_Laue_measured_fraction_max 1.000
_diffrn_reflns_limit_h_max 11
_diffrn_reflns_limit_h_min -13
_diffrn_reflns_limit_k_max 18
_diffrn_reflns_limit_k_min -18
_diffrn_reflns_limit_l_max 14
_diffrn_reflns_limit_l_min -9
_diffrn_reflns_number 18195
_diffrn_reflns_point_group_measured_fraction_full 1.000
_diffrn_reflns_point_group_measured_fraction_max 1.000
_diffrn_reflns_theta_full 25.242
_diffrn_reflns_theta_max 26.393
_diffrn_reflns_theta_min 1.846
_diffrn_source 'fine-focus sealed tube'
_exptl_absorpt_coefficient_mu 1.066
_exptl_absorpt_correction_T_max 0.7454
_exptl_absorpt_correction_T_min 0.6301
_exptl_absorpt_correction_type multi-scan
_exptl_absorpt_process_details sadabs
_exptl_crystal_colour green
_exptl_crystal_density_diffrn 1.450
_exptl_crystal_description Block
_exptl_crystal_F_000 864
_exptl_crystal_size_max 0.100
_exptl_crystal_size_mid 0.080
_exptl_crystal_size_min 0.040
_refine_diff_density_max 0.369
_refine_diff_density_min -0.384
_refine_diff_density_rms 0.077
_refine_ls_extinction_method none
_refine_ls_goodness_of_fit_ref 1.015
_refine_ls_hydrogen_treatment mixed
_refine_ls_matrix_type full
_refine_ls_number_parameters 259
_refine_ls_number_reflns 3821
_refine_ls_number_restraints 1
_refine_ls_restrained_S_all 1.015
_refine_ls_R_factor_all 0.0716
_refine_ls_R_factor_gt 0.0387
_refine_ls_shift/su_max 0.001
_refine_ls_shift/su_mean 0.000
_refine_ls_structure_factor_coef Fsqd
_refine_ls_weighting_details 'w=1/[\s^2^(Fo^2^)+(0.0330P)^2^+0.5538P] where P=(Fo^2^+2Fc^2^)/3'
_refine_ls_weighting_scheme calc
_refine_ls_wR_factor_gt 0.0775
_refine_ls_wR_factor_ref 0.0901
_reflns_Friedel_coverage 0.000
_reflns_number_gt 2669
_reflns_number_total 3821
_reflns_threshold_expression 'I > 2\s(I)'
_cod_data_source_file d3ra00737e6.cif
_cod_data_source_block complex-2
_cod_original_sg_symbol_H-M 'P 21/c'
_cod_database_code 7246599
_shelx_shelxl_version_number 2018/3
_shelx_space_group_comment
;
The symmetry employed for this shelxl refinement is uniquely defined
by the following loop, which should always be used as a source of
symmetry information in preference to the above space-group names.
They are only intended as comments.
;
_shelx_estimated_absorpt_t_min 0.901
_shelx_estimated_absorpt_t_max 0.959

loop_
_space_group_symop_operation_xyz
'x, y, z'
'-x, y+1/2, -z+1/2'
'-x, -y, -z'
'x, -y-1/2, z-1/2'

loop_
_atom_site_label
_atom_site_type_symbol
_atom_site_fract_x
_atom_site_fract_y
_atom_site_fract_z
_atom_site_U_iso_or_equiv
_atom_site_adp_type
_atom_site_occupancy
_atom_site_site_symmetry_order
_atom_site_calc_flag
_atom_site_refinement_flags_posn
_atom_site_refinement_flags_adp
_atom_site_refinement_flags_occupancy
_atom_site_disorder_assembly
_atom_site_disorder_group
Ni Ni 0.88458(3) 0.45886(2) 0.56047(3) 0.01558(12) Uani 1 1 d . . . . .
O1 O 0.79889(16) 0.47055(12) 0.40081(16) 0.0193(4) Uani 1 1 d . . . . .
O2 O 0.70383(18) 0.52717(14) 0.19937(17) 0.0288(5) Uani 1 1 d . . . . .
O3 O 0.8686(2) 0.73833(14) 0.5013(2) 0.0394(6) Uani 1 1 d . . . . .
N1 N 0.8235(2) 0.32645(15) 0.56970(19) 0.0172(5) Uani 1 1 d . . . . .
N2 N 1.0001(2) 0.45706(16) 0.7168(2) 0.0192(5) Uani 1 1 d . . . . .
N3 N 0.7297(2) 0.51919(15) 0.6448(2) 0.0218(6) Uani 1 1 d . . . . .
N4 N 0.9554(2) 0.58978(15) 0.5246(2) 0.0171(5) Uani 1 1 d . . . . .
C1 C 0.7214(2) 0.41613(19) 0.3459(2) 0.0166(6) Uani 1 1 d . . . . .
C2 C 0.6650(2) 0.4436(2) 0.2342(3) 0.0208(7) Uani 1 1 d . . . . .
C3 C 0.5810(3) 0.3894(2) 0.1713(3) 0.0258(7) Uani 1 1 d . . . . .
H3 H 0.545348 0.409893 0.097578 0.031 Uiso 1 1 calc R U . . .
C4 C 0.5468(3) 0.3043(2) 0.2137(3) 0.0227(7) Uani 1 1 d . . . . .
C5 C 0.6005(2) 0.2765(2) 0.3198(3) 0.0225(7) Uani 1 1 d . . . . .
H5 H 0.578527 0.219178 0.349569 0.027 Uiso 1 1 calc R U . . .
C6 C 0.6882(2) 0.33015(19) 0.3873(2) 0.0176(6) Uani 1 1 d . . . . .
C7 C 0.6506(3) 0.5616(2) 0.0914(3) 0.0376(9) Uani 1 1 d . . . . .
H7A H 0.666993 0.519836 0.028363 0.056 Uiso 1 1 calc R U . . .
H7B H 0.685116 0.621422 0.076875 0.056 Uiso 1 1 calc R U . . .
H7C H 0.562848 0.567327 0.094336 0.056 Uiso 1 1 calc R U . . .
C8 C 0.4541(3) 0.2461(2) 0.1420(3) 0.0332(8) Uani 1 1 d . . . . .
H8A H 0.488010 0.225632 0.070747 0.050 Uiso 1 1 calc R U . . .
H8B H 0.380771 0.281955 0.120915 0.050 Uiso 1 1 calc R U . . .
H8C H 0.433748 0.193087 0.187997 0.050 Uiso 1 1 calc R U . . .
C9 C 0.7462(2) 0.29053(19) 0.4929(2) 0.0192(6) Uani 1 1 d . . . . .
H9 H 0.724345 0.229436 0.507674 0.023 Uiso 1 1 calc R U . . .
C10 C 0.8724(3) 0.2637(2) 0.6628(3) 0.0263(7) Uani 1 1 d D . . . .
H10A H 0.939547 0.228815 0.633300 0.032 Uiso 0.677(10) 1 calc R U P A 1
H10B H 0.808027 0.219743 0.677669 0.032 Uiso 0.677(10) 1 calc R U P A 1
C11 C 0.9181(6) 0.3057(3) 0.7762(4) 0.0243(16) Uani 0.677(10) 1 d . . P A 1
H11A H 0.848674 0.336528 0.807569 0.029 Uiso 0.677(10) 1 calc R U P A 1
H11B H 0.943145 0.255600 0.830699 0.029 Uiso 0.677(10) 1 calc R U P A 1
C11A C 0.9886(11) 0.2875(6) 0.7305(10) 0.023(3) Uani 0.323(10) 1 d . . P A 2
H11C H 0.999357 0.242530 0.794809 0.027 Uiso 0.323(10) 1 calc R U P A 2
H11D H 1.052538 0.274367 0.678396 0.027 Uiso 0.323(10) 1 calc R U P A 2
C12 C 1.0180(3) 0.3709(2) 0.7810(3) 0.0417(10) Uani 1 1 d . . . . .
H12A H 1.088512 0.339812 0.752029 0.050 Uiso 1 1 calc R U . A 1
H12B H 1.040491 0.385938 0.864175 0.050 Uiso 0.677(10) 1 calc R U P A 1
H12 H 1.051157 0.372675 0.860250 0.050 Uiso 0.323(10) 1 calc R U P A 2
C13 C 0.9886(3) 0.5354(2) 0.7955(2) 0.0264(7) Uani 1 1 d . . . . .
H13A H 1.012558 0.591184 0.755271 0.032 Uiso 1 1 calc R U . . .
H13B H 1.046368 0.527150 0.865761 0.032 Uiso 1 1 calc R U . . .
C14 C 0.8629(3) 0.5497(2) 0.8344(3) 0.0365(8) Uani 1 1 d . . . . .
H14A H 0.868710 0.593706 0.899826 0.044 Uiso 1 1 calc R U . . .
H14B H 0.833966 0.491291 0.864334 0.044 Uiso 1 1 calc R U . . .
C15 C 0.7695(3) 0.5843(2) 0.7389(3) 0.0282(8) Uani 1 1 d . . . . .
H15A H 0.697122 0.604446 0.776171 0.034 Uiso 1 1 calc R U . . .
H15B H 0.803544 0.638493 0.702685 0.034 Uiso 1 1 calc R U . . .
C16 C 0.6529(3) 0.4487(2) 0.6923(3) 0.0387(9) Uani 1 1 d . . . . .
H16A H 0.701194 0.413854 0.752663 0.058 Uiso 1 1 calc R U . . .
H16B H 0.621650 0.407790 0.629260 0.058 Uiso 1 1 calc R U . . .
H16C H 0.585000 0.477843 0.726482 0.058 Uiso 1 1 calc R U . . .
C17 C 0.6496(3) 0.5696(2) 0.5571(3) 0.0307(8) Uani 1 1 d . . . . .
H17A H 0.582885 0.597041 0.594975 0.046 Uiso 1 1 calc R U . . .
H17B H 0.616734 0.527654 0.495850 0.046 Uiso 1 1 calc R U . . .
H17C H 0.696106 0.617501 0.522338 0.046 Uiso 1 1 calc R U . . .
C18 C 0.9123(3) 0.6629(2) 0.5125(3) 0.0228(7) Uani 1 1 d . . . . .
H10C H 0.834(7) 0.194(6) 0.647(7) 0.027 Uiso 0.323(10) 1 d . U P A 2
H10D H 0.819(7) 0.291(5) 0.719(6) 0.027 Uiso 0.323(10) 1 d D U P A 2
H2 H 1.065(3) 0.4675(19) 0.682(2) 0.021(8) Uiso 1 1 d . . . . .

loop_
_atom_site_aniso_label
_atom_site_aniso_U_11
_atom_site_aniso_U_22
_atom_site_aniso_U_33
_atom_site_aniso_U_23
_atom_site_aniso_U_13
_atom_site_aniso_U_12
Ni 0.0140(2) 0.01531(19) 0.01715(19) 0.00129(18) -0.00028(13) -0.00089(16)
O1 0.0165(11) 0.0201(11) 0.0203(10) 0.0010(9) -0.0034(8) -0.0047(8)
O2 0.0305(13) 0.0299(13) 0.0239(12) 0.0100(10) -0.0082(9) -0.0028(10)
O3 0.0472(15) 0.0185(12) 0.0529(16) -0.0007(12) 0.0059(12) 0.0094(11)
N1 0.0137(13) 0.0174(13) 0.0204(13) 0.0013(11) 0.0017(10) -0.0009(10)
N2 0.0173(14) 0.0201(13) 0.0197(13) 0.0014(12) 0.0002(11) -0.0022(11)
N3 0.0176(14) 0.0193(13) 0.0291(14) -0.0010(12) 0.0058(11) -0.0007(10)
N4 0.0154(13) 0.0147(12) 0.0211(13) 0.0003(11) 0.0003(10) -0.0006(10)
C1 0.0105(15) 0.0204(15) 0.0187(15) -0.0036(13) 0.0004(12) 0.0024(12)
C2 0.0129(15) 0.0259(17) 0.0238(16) -0.0040(14) 0.0019(12) 0.0035(12)
C3 0.0198(17) 0.0374(19) 0.0189(16) -0.0016(15) -0.0040(13) 0.0068(14)
C4 0.0158(16) 0.0271(17) 0.0250(17) -0.0116(15) 0.0001(13) 0.0016(13)
C5 0.0169(16) 0.0209(16) 0.0303(18) -0.0066(14) 0.0044(13) -0.0014(12)
C6 0.0123(15) 0.0206(15) 0.0199(15) -0.0072(13) 0.0015(12) 0.0004(12)
C7 0.041(2) 0.042(2) 0.0272(19) 0.0139(17) -0.0090(16) -0.0005(17)
C8 0.0267(19) 0.0348(19) 0.036(2) -0.0136(17) -0.0063(15) 0.0006(15)
C9 0.0170(16) 0.0157(15) 0.0255(16) -0.0001(13) 0.0060(13) -0.0009(12)
C10 0.0247(18) 0.0204(17) 0.0325(19) 0.0121(15) -0.0048(14) -0.0014(14)
C11 0.023(3) 0.025(3) 0.024(3) 0.013(2) -0.002(2) -0.002(2)
C11A 0.020(7) 0.018(5) 0.028(6) 0.010(5) -0.009(5) 0.000(4)
C12 0.049(2) 0.0286(19) 0.042(2) 0.0144(18) -0.0238(18) -0.0070(17)
C13 0.0326(19) 0.0280(17) 0.0175(15) -0.0055(15) -0.0040(13) 0.0004(15)
C14 0.039(2) 0.048(2) 0.0231(17) -0.0106(17) 0.0060(15) 0.0076(18)
C15 0.0300(19) 0.0278(17) 0.0282(18) -0.0051(15) 0.0098(15) 0.0053(14)
C16 0.031(2) 0.0288(19) 0.061(2) 0.0015(18) 0.0272(18) 0.0008(16)
C17 0.0176(17) 0.0329(19) 0.041(2) -0.0004(16) 0.0003(15) 0.0089(14)
C18 0.0196(17) 0.0258(17) 0.0236(17) -0.0036(15) 0.0052(13) -0.0084(14)

loop_
_atom_type_symbol
_atom_type_description
_atom_type_scat_dispersion_real
_atom_type_scat_dispersion_imag
_atom_type_scat_source
C C 0.0033 0.0016 'International Tables Vol C Tables 4.2.6.8 and 6.1.1.4'
H H 0.0000 0.0000 'International Tables Vol C Tables 4.2.6.8 and 6.1.1.4'
N N 0.0061 0.0033 'International Tables Vol C Tables 4.2.6.8 and 6.1.1.4'
Ni Ni 0.3393 1.1124 'International Tables Vol C Tables 4.2.6.8 and 6.1.1.4'
O O 0.0106 0.0060 'International Tables Vol C Tables 4.2.6.8 and 6.1.1.4'

loop_
_geom_angle_atom_site_label_1
_geom_angle_atom_site_label_2
_geom_angle_atom_site_label_3
_geom_angle
_geom_angle_site_symmetry_1
_geom_angle_site_symmetry_3
_geom_angle_publ_flag
O1 Ni N1 89.93(8) . . ?
O1 Ni N2 170.24(9) . . ?
N1 Ni N2 96.89(9) . . ?
O1 Ni N4 84.05(8) . . ?
N1 Ni N4 171.04(9) . . ?
N2 Ni N4 88.33(9) . . ?
O1 Ni N4 87.31(8) . 3_766 ?
N1 Ni N4 89.91(8) . 3_766 ?
N2 Ni N4 85.73(9) . 3_766 ?
N4 Ni N4 83.20(9) . 3_766 ?
O1 Ni N3 92.69(8) . . ?
N1 Ni N3 94.76(9) . . ?
N2 Ni N3 93.70(9) . . ?
N4 Ni N3 92.16(9) . . ?
N4 Ni N3 175.33(8) 3_766 . ?
C1 O1 Ni 129.25(17) . . ?
C2 O2 C7 117.3(2) . . ?
C9 N1 C10 114.6(2) . . ?
C9 N1 Ni 123.53(19) . . ?
C10 N1 Ni 121.72(18) . . ?
C12 N2 C13 112.3(2) . . ?
C12 N2 Ni 118.80(18) . . ?
C13 N2 Ni 115.59(18) . . ?
C12 N2 H2 107.6(19) . . ?
C13 N2 H2 105.4(19) . . ?
Ni N2 H2 94.1(18) . . ?
C16 N3 C17 105.9(2) . . ?
C16 N3 C15 109.0(2) . . ?
C17 N3 C15 107.0(2) . . ?
C16 N3 Ni 112.04(17) . . ?
C17 N3 Ni 109.85(18) . . ?
C15 N3 Ni 112.73(18) . . ?
C18 N4 Ni 133.8(2) . . ?
C18 N4 Ni 124.9(2) . 3_766 ?
Ni N4 Ni 96.80(9) . 3_766 ?
O1 C1 C6 124.8(2) . . ?
O1 C1 C2 118.5(2) . . ?
C6 C1 C2 116.7(2) . . ?
O2 C2 C3 125.4(3) . . ?
O2 C2 C1 113.0(2) . . ?
C3 C2 C1 121.6(3) . . ?
C2 C3 C4 121.6(3) . . ?
C2 C3 H3 119.2 . . ?
C4 C3 H3 119.2 . . ?
C5 C4 C3 117.7(3) . . ?
C5 C4 C8 122.1(3) . . ?
C3 C4 C8 120.2(3) . . ?
C4 C5 C6 122.5(3) . . ?
C4 C5 H5 118.7 . . ?
C6 C5 H5 118.7 . . ?
C1 C6 C5 119.9(3) . . ?
C1 C6 C9 122.4(2) . . ?
C5 C6 C9 117.5(3) . . ?
O2 C7 H7A 109.5 . . ?
O2 C7 H7B 109.5 . . ?
H7A C7 H7B 109.5 . . ?
O2 C7 H7C 109.5 . . ?
H7A C7 H7C 109.5 . . ?
H7B C7 H7C 109.5 . . ?
C4 C8 H8A 109.5 . . ?
C4 C8 H8B 109.5 . . ?
H8A C8 H8B 109.5 . . ?
C4 C8 H8C 109.5 . . ?
H8A C8 H8C 109.5 . . ?
H8B C8 H8C 109.5 . . ?
N1 C9 C6 128.9(3) . . ?
N1 C9 H9 115.5 . . ?
C6 C9 H9 115.5 . . ?
N1 C10 C11A 118.4(4) . . ?
N1 C10 C11 116.6(3) . . ?
N1 C10 H10A 108.1 . . ?
C11 C10 H10A 108.1 . . ?
N1 C10 H10B 108.1 . . ?
C11 C10 H10B 108.1 . . ?
H10A C10 H10B 107.3 . . ?
N1 C10 H10C 111(4) . . ?
C11A C10 H10C 127(4) . . ?
N1 C10 H10D 91(5) . . ?
C11A C10 H10D 96(5) . . ?
H10C C10 H10D 103(7) . . ?
C12 C11 C10 120.0(4) . . ?
C12 C11 H11A 107.3 . . ?
C10 C11 H11A 107.3 . . ?
C12 C11 H11B 107.3 . . ?
C10 C11 H11B 107.3 . . ?
H11A C11 H11B 106.9 . . ?
C12 C11A C10 126.0(9) . . ?
C12 C11A H11C 105.8 . . ?
C10 C11A H11C 105.8 . . ?
C12 C11A H11D 105.8 . . ?
C10 C11A H11D 105.8 . . ?
H11C C11A H11D 106.2 . . ?
C11A C12 N2 122.6(4) . . ?
C11 C12 N2 118.7(3) . . ?
C11 C12 H12A 107.6 . . ?
N2 C12 H12A 107.6 . . ?
C11 C12 H12B 107.6 . . ?
N2 C12 H12B 107.6 . . ?
H12A C12 H12B 107.1 . . ?
C11A C12 H12 118.7 . . ?
N2 C12 H12 118.7 . . ?
N2 C13 C14 115.0(2) . . ?
N2 C13 H13A 108.5 . . ?
C14 C13 H13A 108.5 . . ?
N2 C13 H13B 108.5 . . ?
C14 C13 H13B 108.5 . . ?
H13A C13 H13B 107.5 . . ?
C13 C14 C15 114.5(3) . . ?
C13 C14 H14A 108.6 . . ?
C15 C14 H14A 108.6 . . ?
C13 C14 H14B 108.6 . . ?
C15 C14 H14B 108.6 . . ?
H14A C14 H14B 107.6 . . ?
N3 C15 C14 116.5(2) . . ?
N3 C15 H15A 108.2 . . ?
C14 C15 H15A 108.2 . . ?
N3 C15 H15B 108.2 . . ?
C14 C15 H15B 108.2 . . ?
H15A C15 H15B 107.3 . . ?
N3 C16 H16A 109.5 . . ?
N3 C16 H16B 109.5 . . ?
H16A C16 H16B 109.5 . . ?
N3 C16 H16C 109.5 . . ?
H16A C16 H16C 109.5 . . ?
H16B C16 H16C 109.5 . . ?
N3 C17 H17A 109.5 . . ?
N3 C17 H17B 109.5 . . ?
H17A C17 H17B 109.5 . . ?
N3 C17 H17C 109.5 . . ?
H17A C17 H17C 109.5 . . ?
H17B C17 H17C 109.5 . . ?
N4 C18 O3 179.2(4) . . ?

loop_
_geom_bond_atom_site_label_1
_geom_bond_atom_site_label_2
_geom_bond_distance
_geom_bond_site_symmetry_2
_geom_bond_publ_flag
Ni O1 1.9926(18) . ?
Ni N1 2.067(2) . ?
Ni N2 2.106(2) . ?
Ni N4 2.134(2) . ?
Ni N4 2.223(2) 3_766 ?
Ni N3 2.233(2) . ?
O1 C1 1.294(3) . ?
O2 C2 1.375(3) . ?
O2 C7 1.416(3) . ?
O3 C18 1.212(4) . ?
N1 C9 1.284(3) . ?
N1 C10 1.477(3) . ?
N2 C12 1.470(4) . ?
N2 C13 1.478(4) . ?
N2 H2 0.87(3) . ?
N3 C16 1.478(4) . ?
N3 C17 1.478(4) . ?
N3 C15 1.480(4) . ?
N4 C18 1.180(4) . ?
C1 C6 1.412(4) . ?
C1 C2 1.431(4) . ?
C2 C3 1.378(4) . ?
C3 C4 1.408(4) . ?
C3 H3 0.9500 . ?
C4 C5 1.369(4) . ?
C4 C8 1.519(4) . ?
C5 C6 1.423(4) . ?
C5 H5 0.9500 . ?
C6 C9 1.442(4) . ?
C7 H7A 0.9800 . ?
C7 H7B 0.9800 . ?
C7 H7C 0.9800 . ?
C8 H8A 0.9800 . ?
C8 H8B 0.9800 . ?
C8 H8C 0.9800 . ?
C9 H9 0.9500 . ?
C10 C11A 1.481(10) . ?
C10 C11 1.486(6) . ?
C10 H10A 0.9900 . ?
C10 H10B 0.9900 . ?
C10 H10C 1.12(8) . ?
C10 H10D 1.00(2) . ?
C11 C12 1.462(6) . ?
C11 H11A 0.9900 . ?
C11 H11B 0.9900 . ?
C11A C12 1.383(10) . ?
C11A H11C 0.9900 . ?
C11A H11D 0.9900 . ?
C12 H12A 0.9900 . ?
C12 H12B 0.9900 . ?
C12 H12 0.9500 . ?
C13 C14 1.517(4) . ?
C13 H13A 0.9900 . ?
C13 H13B 0.9900 . ?
C14 C15 1.523(4) . ?
C14 H14A 0.9900 . ?
C14 H14B 0.9900 . ?
C15 H15A 0.9900 . ?
C15 H15B 0.9900 . ?
C16 H16A 0.9800 . ?
C16 H16B 0.9800 . ?
C16 H16C 0.9800 . ?
C17 H17A 0.9800 . ?
C17 H17B 0.9800 . ?
C17 H17C 0.9800 . ?

loop_
_geom_hbond_atom_site_label_D
_geom_hbond_atom_site_label_H
_geom_hbond_atom_site_label_A
_geom_hbond_distance_DH
_geom_hbond_distance_HA
_geom_hbond_distance_DA
_geom_hbond_angle_DHA
_geom_hbond_site_symmetry_A
_geom_hbond_publ_flag
N2 H2 O1 0.87(3) 2.07(3) 2.915(3) 164(3) 3_766 yes
N2 H2 N4 0.87(3) 2.51(3) 2.946(3) 112(2) 3_766 yes
C11A^b H11C^b O3 0.99 2.64 3.407(9) 134.0 2_746 yes
C11A^b H11D^b O3 0.99 2.33 3.249(15) 154.8 3_766 yes
C12 H12^b O3 0.95 2.64 3.324(4) 129.5 2_746 yes
C13 H13A N4 0.99 2.67 3.202(4) 114.1 . yes
C17 H17C O3 0.98 2.64 3.571(4) 159.3 . yes
C11A^b H11C^b O3 0.99 2.64 3.407(9) 134.0 2_746 yes
C11A^b H11D^b O3 0.99 2.33 3.249(15) 154.8 3_766 yes
C12 H12^b O3 0.95 2.64 3.324(4) 129.5 2_746 yes
C13 H13A N4 0.99 2.67 3.202(4) 114.1 . yes
C17 H17C O3 0.98 2.64 3.571(4) 159.3 . yes
N2 H2 O1 0.87(3) 2.07(3) 2.915(3) 164(3) 3_766 yes
N2 H2 N4 0.87(3) 2.51(3) 2.946(3) 112(2) 3_766 yes

loop_
_geom_torsion_atom_site_label_1
_geom_torsion_atom_site_label_2
_geom_torsion_atom_site_label_3
_geom_torsion_atom_site_label_4
_geom_torsion
_geom_torsion_site_symmetry_1
_geom_torsion_site_symmetry_2
_geom_torsion_site_symmetry_3
_geom_torsion_site_symmetry_4
_geom_torsion_publ_flag
Ni O1 C1 C6 -5.4(4) . . . . ?
Ni O1 C1 C2 175.11(18) . . . . ?
C7 O2 C2 C3 1.9(4) . . . . ?
C7 O2 C2 C1 -178.2(3) . . . . ?
O1 C1 C2 O2 0.6(4) . . . . ?
C6 C1 C2 O2 -178.9(2) . . . . ?
O1 C1 C2 C3 -179.5(3) . . . . ?
C6 C1 C2 C3 1.0(4) . . . . ?
O2 C2 C3 C4 179.8(3) . . . . ?
C1 C2 C3 C4 -0.1(4) . . . . ?
C2 C3 C4 C5 -0.5(4) . . . . ?
C2 C3 C4 C8 -179.9(3) . . . . ?
C3 C4 C5 C6 0.1(4) . . . . ?
C8 C4 C5 C6 179.5(3) . . . . ?
O1 C1 C6 C5 179.2(2) . . . . ?
C2 C1 C6 C5 -1.3(4) . . . . ?
O1 C1 C6 C9 -5.4(4) . . . . ?
C2 C1 C6 C9 174.0(3) . . . . ?
C4 C5 C6 C1 0.8(4) . . . . ?
C4 C5 C6 C9 -174.8(3) . . . . ?
C10 N1 C9 C6 -175.2(3) . . . . ?
Ni N1 C9 C6 1.0(4) . . . . ?
C1 C6 C9 N1 7.7(5) . . . . ?
C5 C6 C9 N1 -176.9(3) . . . . ?
C9 N1 C10 C11A 159.6(7) . . . . ?
Ni N1 C10 C11A -16.7(8) . . . . ?
C9 N1 C10 C11 -155.0(4) . . . . ?
Ni N1 C10 C11 28.7(5) . . . . ?
N1 C10 C11 C12 -60.6(6) . . . . ?
N1 C10 C11A C12 48.3(14) . . . . ?
C10 C11A C12 N2 -49.0(14) . . . . ?
C10 C11 C12 N2 63.4(6) . . . . ?
C13 N2 C12 C11A 156.2(8) . . . . ?
Ni N2 C12 C11A 16.9(8) . . . . ?
C13 N2 C12 C11 107.4(4) . . . . ?
Ni N2 C12 C11 -31.9(5) . . . . ?
C12 N2 C13 C14 -82.8(3) . . . . ?
Ni N2 C13 C14 57.9(3) . . . . ?
N2 C13 C14 C15 -71.3(4) . . . . ?
C16 N3 C15 C14 71.5(3) . . . . ?
C17 N3 C15 C14 -174.5(3) . . . . ?
Ni N3 C15 C14 -53.6(3) . . . . ?
C13 C14 C15 N3 70.5(4) . . . . ?
